data_4332680
loop_
_publ_author_name
'Milios, Constantinos J.'
'Manoli, Maria'
'Rajaraman, Gopalan'
'Mishra, Abhudaya'
'Budd, Laura E.'
'White, Fraser'
'Parsons, Simon'
'Wernsdorfer, Wolfgang'
'Christou, George'
'Brechin, Euan K.'

_publ_section_title
;
 A Family of [Mn6] Complexes Featuring Tripodal Ligands
;
_journal_issue 17
_journal_name_full 'Inorganic Chemistry'
_journal_page_first 6782
_journal_page_last 6793
_journal_paper_doi 10.1021/ic060676g
_journal_volume 45
_journal_year 2006
_chemical_formula_moiety 'C36 H64 Mn6 N2 O24, 2(C2 H3 N)'
_chemical_formula_sum 'C40 H70 Mn6 N4 O24'
_chemical_formula_weight 1320.64
_chemical_name_systematic
; 
 ? 
;
_space_group_IT_number 15
_symmetry_cell_setting monoclinic
_symmetry_space_group_name_Hall '-C 2yc'
_symmetry_space_group_name_H-M 'C 1 2/c 1'
_atom_sites_solution_hydrogens geom
_atom_sites_solution_primary direct
_atom_sites_solution_secondary difmap
_audit_creation_method SHELXL-97
_cell_angle_alpha 90.00
_cell_angle_beta 109.8460(10)
_cell_angle_gamma 90.00
_cell_formula_units_Z 4
_cell_length_a 18.4000(4)
_cell_length_b 19.9266(5)
_cell_length_c 15.8408(3)
_cell_measurement_reflns_used 8710
_cell_measurement_temperature 150(2)
_cell_measurement_theta_max 30.5
_cell_measurement_theta_min 2.35
_cell_volume 5463.1(2)
_computing_cell_refinement SAINT
_computing_data_collection SMART
_computing_data_reduction SAINT
_computing_molecular_graphics XP
_computing_publication_material 'PLATON, ENCIFER, XCIF'
_computing_structure_refinement 'SHELXL-97 (Sheldrick, 1997)'
_computing_structure_solution 'SHELXS-97 (Sheldrick, 1990)'
_diffrn_ambient_temperature 150(2)
_diffrn_measured_fraction_theta_full 0.999
_diffrn_measured_fraction_theta_max 0.954
_diffrn_measurement_device_type 'Bruker Smart Apex CCD'
_diffrn_measurement_method 'Omega scans'
_diffrn_radiation_monochromator graphite
_diffrn_radiation_source 'fine-focus sealed tube'
_diffrn_radiation_type MoK\a
_diffrn_radiation_wavelength 0.71073
_diffrn_reflns_av_R_equivalents 0.0381
_diffrn_reflns_av_sigmaI/netI 0.0354
_diffrn_reflns_limit_h_max 25
_diffrn_reflns_limit_h_min -26
_diffrn_reflns_limit_k_max 26
_diffrn_reflns_limit_k_min -24
_diffrn_reflns_limit_l_max 21
_diffrn_reflns_limit_l_min -21
_diffrn_reflns_number 33047
_diffrn_reflns_theta_full 27.51
_diffrn_reflns_theta_max 30.54
_diffrn_reflns_theta_min 1.56
_exptl_absorpt_coefficient_mu 1.426
_exptl_absorpt_correction_T_max 0.88
_exptl_absorpt_correction_T_min 0.576
_exptl_absorpt_correction_type multi-scan
_exptl_absorpt_process_details 'SADABS 2004/1'
_exptl_crystal_colour brown
_exptl_crystal_density_diffrn 1.606
_exptl_crystal_density_method 'not measured'
_exptl_crystal_description block
_exptl_crystal_F_000 2720
_exptl_crystal_size_max 0.41
_exptl_crystal_size_mid 0.25
_exptl_crystal_size_min 0.20
_refine_diff_density_max 0.699
_refine_diff_density_min -0.522
_refine_diff_density_rms 0.103
_refine_ls_extinction_method none
_refine_ls_goodness_of_fit_ref 1.177
_refine_ls_hydrogen_treatment riding
_refine_ls_matrix_type full
_refine_ls_number_parameters 339
_refine_ls_number_reflns 7990
_refine_ls_number_restraints 0
_refine_ls_restrained_S_all 1.177
_refine_ls_R_factor_all 0.0575
_refine_ls_R_factor_gt 0.0488
_refine_ls_shift/su_max 0.001
_refine_ls_shift/su_mean 0.000
_refine_ls_structure_factor_coef Fsqd
_refine_ls_weighting_details 'calc w=1/[\s^2^(Fo^2^)+(0.0455P)^2^+8.4270P] where P=(Fo^2^+2Fc^2^)/3'
_refine_ls_weighting_scheme calc
_refine_ls_wR_factor_gt 0.1096
_refine_ls_wR_factor_ref 0.1133
_reflns_number_gt 7063
_reflns_number_total 7990
_reflns_threshold_expression >2sigma(I)
_cod_data_source_file ic060676gsup1.cif
_cod_data_source_block eb5117
_cod_original_sg_symbol_H-M 'C 2/c'
_cod_database_code 4332680

loop_
_symmetry_equiv_pos_as_xyz
'x, y, z'
'-x, y, -z+1/2'
'x+1/2, y+1/2, z'
'-x+1/2, y+1/2, -z+1/2'
'-x, -y, -z'
'x, -y, z-1/2'
'-x+1/2, -y+1/2, -z'
'x+1/2, -y+1/2, z-1/2'

loop_
_atom_site_label
_atom_site_type_symbol
_atom_site_fract_x
_atom_site_fract_y
_atom_site_fract_z
_atom_site_U_iso_or_equiv
_atom_site_adp_type
_atom_site_occupancy
_atom_site_symmetry_multiplicity
_atom_site_calc_flag
_atom_site_refinement_flags
Mn1 Mn 0.192780(19) 0.311734(16) 0.49397(2) 0.01748(8) Uani 1 1 d .
Mn2 Mn 0.12773(2) 0.173178(17) 0.51474(2) 0.02029(9) Uani 1 1 d .
Mn3 Mn 0.25954(2) 0.461477(17) 0.48583(2) 0.02159(9) Uani 1 1 d .
C1A C 0.33578(13) 0.29015(11) 0.69556(14) 0.0203(4) Uani 1 1 d .
O2A O 0.23110(9) 0.23507(8) 0.57392(10) 0.0183(3) Uani 1 1 d .
C2A C 0.26661(13) 0.24262(11) 0.66902(14) 0.0206(4) Uani 1 1 d .
H2AA H 0.2838 0.1980 0.6960 0.025 Uiso 1 1 calc R
H2AB H 0.2277 0.2598 0.6941 0.025 Uiso 1 1 calc R
O3A O 0.28331(9) 0.36290(8) 0.55876(10) 0.0199(3) Uani 1 1 d .
C3A C 0.31161(14) 0.36023(11) 0.65519(14) 0.0218(4) Uani 1 1 d .
H3AA H 0.2709 0.3776 0.6772 0.026 Uiso 1 1 calc R
H3AB H 0.3567 0.3906 0.6777 0.026 Uiso 1 1 calc R
O4A O 0.11380(9) 0.25373(8) 0.42252(10) 0.0199(3) Uani 1 1 d .
C4A C 0.09715(13) 0.23840(12) 0.33012(14) 0.0225(4) Uani 1 1 d .
H4AA H 0.0787 0.2798 0.2949 0.034 Uiso 1 1 calc R
H4AB H 0.0542 0.2056 0.3119 0.034 Uiso 1 1 calc R
C5A C 0.36546(15) 0.29965(12) 0.79871(15) 0.0256(5) Uani 1 1 d .
H5AA H 0.4121 0.3284 0.8151 0.031 Uiso 1 1 calc R
H5AB H 0.3255 0.3243 0.8152 0.031 Uiso 1 1 calc R
C6A C 0.3857(2) 0.23575(15) 0.85563(17) 0.0407(7) Uani 1 1 d .
H6AA H 0.4106 0.2478 0.9189 0.061 Uiso 1 1 calc R
H6AB H 0.4210 0.2082 0.8359 0.061 Uiso 1 1 calc R
H6AC H 0.3383 0.2103 0.8485 0.061 Uiso 1 1 calc R
N1B N 0.13014(13) 0.51973(10) 0.43176(14) 0.0259(4) Uani 1 1 d .
C21B C 0.06996(15) 0.46762(13) 0.40997(19) 0.0308(5) Uani 1 1 d .
H21A H 0.0210 0.4864 0.3687 0.037 Uiso 1 1 calc R
H21B H 0.0612 0.4533 0.4656 0.037 Uiso 1 1 calc R
C22B C 0.09294(15) 0.40739(13) 0.36640(17) 0.0297(5) Uani 1 1 d .
H22A H 0.0568 0.3699 0.3629 0.036 Uiso 1 1 calc R
H22B H 0.0901 0.4190 0.3046 0.036 Uiso 1 1 calc R
O23B O 0.16879(9) 0.38757(8) 0.41702(11) 0.0229(3) Uani 1 1 d .
C31B C 0.12847(16) 0.55757(14) 0.35133(18) 0.0343(6) Uani 1 1 d .
H31A H 0.0862 0.5910 0.3365 0.041 Uiso 1 1 calc R
H31B H 0.1181 0.5264 0.2999 0.041 Uiso 1 1 calc R
C32B C 0.20469(17) 0.59311(14) 0.3666(2) 0.0389(7) Uani 1 1 d .
H32A H 0.2052 0.6127 0.3093 0.047 Uiso 1 1 calc R
H32B H 0.2105 0.6301 0.4101 0.047 Uiso 1 1 calc R
O33B O 0.26775(11) 0.54733(9) 0.40012(12) 0.0309(4) Uani 1 1 d .
C41B C 0.12374(17) 0.56406(14) 0.50341(18) 0.0343(6) Uani 1 1 d .
H41A H 0.0687 0.5732 0.4939 0.041 Uiso 1 1 calc R
H41B H 0.1497 0.6073 0.5020 0.041 Uiso 1 1 calc R
C42B C 0.16114(18) 0.53038(15) 0.59343(19) 0.0379(6) Uani 1 1 d .
H42A H 0.1624 0.5616 0.6426 0.045 Uiso 1 1 calc R
H42B H 0.1313 0.4901 0.5981 0.045 Uiso 1 1 calc R
O43B O 0.23778(11) 0.51190(10) 0.60019(12) 0.0328(4) Uani 1 1 d .
O1C O 0.18006(10) 0.09286(8) 0.61059(11) 0.0253(3) Uani 1 1 d .
C1C C 0.18045(14) 0.07651(12) 0.68807(16) 0.0250(5) Uani 1 1 d .
O2C O 0.20673(12) 0.02119(9) 0.72398(12) 0.0337(4) Uani 1 1 d .
C2C C 0.14939(18) 0.12441(14) 0.74131(18) 0.0356(6) Uani 1 1 d .
H2CA H 0.1194 0.0994 0.7715 0.053 Uiso 1 1 calc R
H2CB H 0.1161 0.1577 0.7008 0.053 Uiso 1 1 calc R
H2CC H 0.1925 0.1473 0.7863 0.053 Uiso 1 1 calc R
O1D O 0.11981(10) 0.33775(8) 0.57226(11) 0.0254(3) Uani 1 1 d .
C1D C 0.08024(14) 0.29739(12) 0.59979(15) 0.0246(5) Uani 1 1 d .
O2D O 0.07149(10) 0.23539(9) 0.58271(12) 0.0269(4) Uani 1 1 d .
C2D C 0.0407(2) 0.32480(15) 0.6615(2) 0.0428(7) Uani 1 1 d .
H2DA H 0.0437 0.3739 0.6623 0.064 Uiso 1 1 calc R
H2DB H 0.0663 0.3075 0.7223 0.064 Uiso 1 1 calc R
H2DC H -0.0136 0.3109 0.6402 0.064 Uiso 1 1 calc R
O1E O 0.38000(11) 0.48284(9) 0.56444(12) 0.0295(4) Uani 1 1 d .
C1E C 0.05610(15) 0.04588(13) 0.41845(16) 0.0284(5) Uani 1 1 d .
O2E O 0.04599(10) 0.10593(9) 0.43848(12) 0.0306(4) Uani 1 1 d .
C2E C -0.01634(18) 0.00711(16) 0.3690(2) 0.0451(7) Uani 1 1 d .
H2EA H -0.0035 -0.0302 0.3364 0.068 Uiso 1 1 calc R
H2EB H -0.0534 0.0369 0.3264 0.068 Uiso 1 1 calc R
H2EC H -0.0392 -0.0105 0.4121 0.068 Uiso 1 1 calc R
N1S N 0.3435(4) 0.7502(2) 0.5961(4) 0.126(2) Uani 1 1 d .
C2S C 0.3674(3) 0.70532(18) 0.5720(3) 0.0605(10) Uani 1 1 d .
C3S C 0.4003(2) 0.64804(17) 0.5432(3) 0.0552(9) Uani 1 1 d .
H3S1 H 0.4563 0.6539 0.5605 0.083 Uiso 1 1 calc R
H3S2 H 0.3778 0.6436 0.4779 0.083 Uiso 1 1 calc R
H3S3 H 0.3892 0.6075 0.5717 0.083 Uiso 1 1 calc R

loop_
_atom_site_aniso_label
_atom_site_aniso_U_11
_atom_site_aniso_U_22
_atom_site_aniso_U_33
_atom_site_aniso_U_23
_atom_site_aniso_U_13
_atom_site_aniso_U_12
Mn1 0.01757(16) 0.01735(16) 0.01818(15) -0.00051(11) 0.00693(12) -0.00054(12)
Mn2 0.01965(17) 0.01931(17) 0.02356(17) -0.00067(12) 0.00949(13) -0.00198(13)
Mn3 0.02483(18) 0.01809(17) 0.02324(17) 0.00012(12) 0.00997(14) -0.00080(13)
C1A 0.0209(10) 0.0226(11) 0.0161(9) -0.0001(8) 0.0046(8) 0.0005(8)
O2A 0.0197(7) 0.0185(7) 0.0170(7) -0.0012(5) 0.0064(6) -0.0008(6)
C2A 0.0230(11) 0.0215(11) 0.0186(9) 0.0007(8) 0.0087(8) -0.0009(9)
O3A 0.0223(8) 0.0196(8) 0.0176(7) -0.0003(5) 0.0066(6) -0.0021(6)
C3A 0.0248(11) 0.0218(11) 0.0186(9) -0.0010(8) 0.0070(8) -0.0013(9)
O4A 0.0188(7) 0.0226(8) 0.0189(7) -0.0025(6) 0.0069(6) -0.0027(6)
C4A 0.0198(10) 0.0255(11) 0.0197(10) -0.0022(8) 0.0037(8) -0.0002(9)
C5A 0.0289(12) 0.0285(12) 0.0177(10) -0.0036(8) 0.0058(9) 0.0004(10)
C6A 0.061(2) 0.0372(15) 0.0209(11) 0.0031(10) 0.0103(12) 0.0037(14)
N1B 0.0318(11) 0.0218(10) 0.0276(10) 0.0025(8) 0.0146(9) 0.0040(8)
C21B 0.0249(12) 0.0288(13) 0.0391(13) 0.0044(10) 0.0112(10) 0.0057(10)
C22B 0.0241(12) 0.0269(12) 0.0319(12) 0.0020(10) 0.0016(10) 0.0036(10)
O23B 0.0223(8) 0.0213(8) 0.0245(8) 0.0032(6) 0.0072(6) 0.0025(6)
C31B 0.0358(14) 0.0353(14) 0.0359(13) 0.0138(11) 0.0175(12) 0.0121(12)
C32B 0.0434(16) 0.0281(14) 0.0542(17) 0.0166(12) 0.0281(14) 0.0111(12)
O33B 0.0336(10) 0.0270(9) 0.0361(9) 0.0063(7) 0.0169(8) 0.0028(8)
C41B 0.0385(15) 0.0309(14) 0.0373(14) -0.0029(11) 0.0177(12) 0.0090(11)
C42B 0.0429(16) 0.0432(16) 0.0335(13) -0.0047(11) 0.0208(12) 0.0076(13)
O43B 0.0360(10) 0.0346(10) 0.0297(9) -0.0053(7) 0.0136(8) 0.0043(8)
O1C 0.0292(9) 0.0249(8) 0.0247(8) 0.0023(6) 0.0130(7) -0.0007(7)
C1C 0.0238(11) 0.0276(12) 0.0243(10) 0.0009(9) 0.0091(9) -0.0035(9)
O2C 0.0436(11) 0.0324(10) 0.0270(9) 0.0059(7) 0.0146(8) 0.0056(8)
C2C 0.0481(17) 0.0353(14) 0.0303(13) 0.0007(11) 0.0223(12) 0.0023(12)
O1D 0.0274(9) 0.0241(8) 0.0285(8) -0.0016(6) 0.0143(7) 0.0017(7)
C1D 0.0231(11) 0.0288(12) 0.0239(10) 0.0008(9) 0.0108(9) 0.0058(9)
O2D 0.0267(9) 0.0272(9) 0.0316(9) -0.0005(7) 0.0161(7) 0.0003(7)
C2D 0.0527(18) 0.0366(15) 0.0569(18) -0.0077(13) 0.0417(16) 0.0006(14)
O1E 0.0297(9) 0.0251(9) 0.0329(9) -0.0013(7) 0.0097(7) -0.0049(7)
C1E 0.0278(12) 0.0263(12) 0.0287(12) 0.0004(9) 0.0065(10) -0.0093(10)
O2E 0.0251(9) 0.0263(9) 0.0384(10) -0.0030(7) 0.0080(7) -0.0051(7)
C2E 0.0326(15) 0.0335(15) 0.0606(19) -0.0068(13) 0.0046(14) -0.0115(12)
N1S 0.198(6) 0.051(2) 0.177(6) 0.014(3) 0.125(5) 0.035(3)
C2S 0.081(3) 0.0388(19) 0.070(2) 0.0109(17) 0.037(2) -0.0011(19)
C3S 0.079(3) 0.0353(17) 0.060(2) -0.0028(15) 0.035(2) -0.0110(17)

loop_
_atom_type_symbol
_atom_type_description
_atom_type_scat_dispersion_real
_atom_type_scat_dispersion_imag
_atom_type_scat_source
C C 0.0033 0.0016 'International Tables Vol C Tables 4.2.6.8 and 6.1.1.4'
H H 0.0000 0.0000 'International Tables Vol C Tables 4.2.6.8 and 6.1.1.4'
N N 0.0061 0.0033 'International Tables Vol C Tables 4.2.6.8 and 6.1.1.4'
O O 0.0106 0.0060 'International Tables Vol C Tables 4.2.6.8 and 6.1.1.4'
Mn Mn 0.3368 0.7283 'International Tables Vol C Tables 4.2.6.8 and 6.1.1.4'

loop_
_geom_angle_atom_site_label_1
_geom_angle_atom_site_label_2
_geom_angle_atom_site_label_3
_geom_angle
_geom_angle_site_symmetry_1
_geom_angle_site_symmetry_3
O23B Mn1 O4A 97.92(7) . .
O23B Mn1 O3A 83.75(7) . .
O4A Mn1 O3A 171.03(7) . .
O23B Mn1 O2A 172.71(7) . .
O4A Mn1 O2A 86.87(7) . .
O3A Mn1 O2A 90.69(6) . .
O23B Mn1 O1D 97.03(7) . .
O4A Mn1 O1D 89.39(7) . .
O3A Mn1 O1D 99.18(7) . .
O2A Mn1 O1D 88.49(6) . .
O23B Mn1 O2A 94.03(6) . 7_556
O4A Mn1 O2A 86.40(6) . 7_556
O3A Mn1 O2A 84.69(6) . 7_556
O2A Mn1 O2A 80.73(6) . 7_556
O1D Mn1 O2A 168.61(6) . 7_556
O23B Mn1 Mn2 140.43(5) . .
O4A Mn1 Mn2 43.12(5) . .
O3A Mn1 Mn2 135.82(5) . .
O2A Mn1 Mn2 45.30(5) . .
O1D Mn1 Mn2 79.33(5) . .
O2A Mn1 Mn2 90.41(4) 7_556 .
O23B Mn1 Mn1 130.95(5) . 7_556
O4A Mn1 Mn1 85.57(5) . 7_556
O3A Mn1 Mn1 86.71(5) . 7_556
O2A Mn1 Mn1 43.63(4) . 7_556
O1D Mn1 Mn1 132.01(5) . 7_556
O2A Mn1 Mn1 37.10(4) 7_556 7_556
Mn2 Mn1 Mn1 64.857(13) . 7_556
O2E Mn2 O4A 101.16(7) . .
O2E Mn2 O2D 106.91(7) . .
O4A Mn2 O2D 86.67(6) . .
O2E Mn2 O1C 89.59(7) . .
O4A Mn2 O1C 161.70(6) . .
O2D Mn2 O1C 104.47(7) . .
O2E Mn2 O2A 165.19(7) . .
O4A Mn2 O2A 75.75(6) . .
O2D Mn2 O2A 87.49(6) . .
O1C Mn2 O2A 90.07(6) . .
O2E Mn2 O3A 90.17(6) . 7_556
O4A Mn2 O3A 80.62(6) . 7_556
O2D Mn2 O3A 160.45(6) . 7_556
O1C Mn2 O3A 84.63(6) . 7_556
O2A Mn2 O3A 75.06(5) . 7_556
O2E Mn2 Mn1 138.76(5) . .
O4A Mn2 Mn1 37.65(4) . .
O2D Mn2 Mn1 78.73(5) . .
O1C Mn2 Mn1 129.44(5) . .
O2A Mn2 Mn1 39.37(4) . .
O3A Mn2 Mn1 82.15(4) 7_556 .
O1E Mn3 O23B 149.26(6) . .
O1E Mn3 O33B 86.10(7) . .
O23B Mn3 O33B 114.05(7) . .
O1E Mn3 O43B 82.88(7) . .
O23B Mn3 O43B 112.77(7) . .
O33B Mn3 O43B 102.61(7) . .
O1E Mn3 O3A 83.95(6) . .
O23B Mn3 O3A 69.77(6) . .
O33B Mn3 O3A 161.21(7) . .
O43B Mn3 O3A 91.93(6) . .
O1E Mn3 O1C 81.55(6) . 7_556
O23B Mn3 O1C 79.84(6) . 7_556
O33B Mn3 O1C 79.53(6) . 7_556
O43B Mn3 O1C 164.10(7) . 7_556
O3A Mn3 O1C 83.27(6) . 7_556
O1E Mn3 N1B 139.63(7) . .
O23B Mn3 N1B 70.86(6) . .
O33B Mn3 N1B 71.95(7) . .
O43B Mn3 N1B 70.03(7) . .
O3A Mn3 N1B 125.01(6) . .
O1C Mn3 N1B 124.92(6) 7_556 .
C2A C1A C4A 111.56(18) . 7_556
C2A C1A C3A 110.65(18) . .
C4A C1A C3A 111.82(19) 7_556 .
C2A C1A C5A 109.20(18) . .
C4A C1A C5A 107.33(18) 7_556 .
C3A C1A C5A 106.05(18) . .
C2A O2A Mn1 122.30(13) . .
C2A O2A Mn2 121.91(13) . .
Mn1 O2A Mn2 95.32(6) . .
C2A O2A Mn1 114.37(13) . 7_556
Mn1 O2A Mn1 99.27(6) . 7_556
Mn2 O2A Mn1 98.84(6) . 7_556
O2A C2A C1A 113.26(17) . .
O2A C2A H2AA 108.9 . .
C1A C2A H2AA 108.9 . .
O2A C2A H2AB 108.9 . .
C1A C2A H2AB 108.9 . .
H2AA C2A H2AB 107.7 . .
C3A O3A Mn1 118.85(13) . .
C3A O3A Mn3 121.07(13) . .
Mn1 O3A Mn3 101.94(7) . .
C3A O3A Mn2 116.13(13) . 7_556
Mn1 O3A Mn2 100.98(6) . 7_556
Mn3 O3A Mn2 93.31(6) . 7_556
O3A C3A C1A 115.14(17) . .
O3A C3A H3AA 108.5 . .
C1A C3A H3AA 108.5 . .
O3A C3A H3AB 108.5 . .
C1A C3A H3AB 108.5 . .
H3AA C3A H3AB 107.5 . .
C4A O4A Mn1 126.67(14) . .
C4A O4A Mn2 118.56(13) . .
Mn1 O4A Mn2 99.24(7) . .
O4A C4A C1A 116.15(18) . 7_556
O4A C4A H4AA 108.2 . .
C1A C4A H4AA 108.2 7_556 .
O4A C4A H4AB 108.2 . .
C1A C4A H4AB 108.2 7_556 .
H4AA C4A H4AB 107.4 . .
C6A C5A C1A 116.6(2) . .
C6A C5A H5AA 108.1 . .
C1A C5A H5AA 108.1 . .
C6A C5A H5AB 108.1 . .
C1A C5A H5AB 108.1 . .
H5AA C5A H5AB 107.3 . .
C5A C6A H6AA 109.5 . .
C5A C6A H6AB 109.5 . .
H6AA C6A H6AB 109.5 . .
C5A C6A H6AC 109.5 . .
H6AA C6A H6AC 109.5 . .
H6AB C6A H6AC 109.5 . .
C21B N1B C31B 111.5(2) . .
C21B N1B C41B 110.7(2) . .
C31B N1B C41B 112.1(2) . .
C21B N1B Mn3 107.65(14) . .
C31B N1B Mn3 105.63(15) . .
C41B N1B Mn3 109.09(16) . .
N1B C21B C22B 111.2(2) . .
N1B C21B H21A 109.4 . .
C22B C21B H21A 109.4 . .
N1B C21B H21B 109.4 . .
C22B C21B H21B 109.4 . .
H21A C21B H21B 108.0 . .
O23B C22B C21B 109.8(2) . .
O23B C22B H22A 109.7 . .
C21B C22B H22A 109.7 . .
O23B C22B H22B 109.7 . .
C21B C22B H22B 109.7 . .
H22A C22B H22B 108.2 . .
C22B O23B Mn1 123.93(15) . .
C22B O23B Mn3 121.93(14) . .
Mn1 O23B Mn3 103.96(7) . .
N1B C31B C32B 110.8(2) . .
N1B C31B H31A 109.5 . .
C32B C31B H31A 109.5 . .
N1B C31B H31B 109.5 . .
C32B C31B H31B 109.5 . .
H31A C31B H31B 108.1 . .
O33B C32B C31B 110.6(2) . .
O33B C32B H32A 109.5 . .
C31B C32B H32A 109.5 . .
O33B C32B H32B 109.5 . .
C31B C32B H32B 109.5 . .
H32A C32B H32B 108.1 . .
C32B O33B Mn3 120.27(15) . .
N1B C41B C42B 109.3(2) . .
N1B C41B H41A 109.8 . .
C42B C41B H41A 109.8 . .
N1B C41B H41B 109.8 . .
C42B C41B H41B 109.8 . .
H41A C41B H41B 108.3 . .
O43B C42B C41B 107.9(2) . .
O43B C42B H42A 110.1 . .
C41B C42B H42A 110.1 . .
O43B C42B H42B 110.1 . .
C41B C42B H42B 110.1 . .
H42A C42B H42B 108.4 . .
C42B O43B Mn3 120.17(16) . .
C1C O1C Mn2 135.67(16) . .
C1C O1C Mn3 129.89(16) . 7_556
Mn2 O1C Mn3 94.43(6) . 7_556
O2C C1C O1C 122.5(2) . .
O2C C1C C2C 117.5(2) . .
O1C C1C C2C 120.0(2) . .
C1C C2C H2CA 109.5 . .
C1C C2C H2CB 109.5 . .
H2CA C2C H2CB 109.5 . .
C1C C2C H2CC 109.5 . .
H2CA C2C H2CC 109.5 . .
H2CB C2C H2CC 109.5 . .
C1D O1D Mn1 125.91(15) . .
O1D C1D O2D 126.7(2) . .
O1D C1D C2D 117.2(2) . .
O2D C1D C2D 116.1(2) . .
C1D O2D Mn2 129.04(15) . .
C1D C2D H2DA 109.5 . .
C1D C2D H2DB 109.5 . .
H2DA C2D H2DB 109.5 . .
C1D C2D H2DC 109.5 . .
H2DA C2D H2DC 109.5 . .
H2DB C2D H2DC 109.5 . .
C1E O1E Mn3 136.98(16) 7_556 .
O1E C1E O2E 125.7(2) 7_556 .
O1E C1E C2E 118.5(2) 7_556 .
O2E C1E C2E 115.7(2) . .
C1E O2E Mn2 128.17(17) . .
C1E C2E H2EA 109.5 . .
C1E C2E H2EB 109.5 . .
H2EA C2E H2EB 109.5 . .
C1E C2E H2EC 109.5 . .
H2EA C2E H2EC 109.5 . .
H2EB C2E H2EC 109.5 . .
N1S C2S C3S 178.3(6) . .
C2S C3S H3S1 109.5 . .
C2S C3S H3S2 109.5 . .
H3S1 C3S H3S2 109.5 . .
C2S C3S H3S3 109.5 . .
H3S1 C3S H3S3 109.5 . .
H3S2 C3S H3S3 109.5 . .

loop_
_geom_bond_atom_site_label_1
_geom_bond_atom_site_label_2
_geom_bond_distance
_geom_bond_site_symmetry_2
Mn1 O23B 1.8970(16) .
Mn1 O4A 1.9004(16) .
Mn1 O3A 1.9253(16) .
Mn1 O2A 1.9566(15) .
Mn1 O1D 2.1773(16) .
Mn1 O2A 2.2383(15) 7_556
Mn1 Mn2 3.0711(5) .
Mn1 Mn1 3.2016(7) 7_556
Mn2 O2E 2.0696(18) .
Mn2 O4A 2.1266(16) .
Mn2 O2D 2.1268(17) .
Mn2 O1C 2.1912(17) .
Mn2 O2A 2.1925(15) .
Mn2 O3A 2.4179(16) 7_556
Mn3 O1E 2.1840(19) .
Mn3 O23B 2.2158(17) .
Mn3 O33B 2.2209(18) .
Mn3 O43B 2.2236(18) .
Mn3 O3A 2.2452(16) .
Mn3 O1C 2.4275(17) 7_556
Mn3 N1B 2.523(2) .
C1A C2A 1.526(3) .
C1A C4A 1.534(3) 7_556
C1A C3A 1.537(3) .
C1A C5A 1.549(3) .
O2A C2A 1.432(3) .
O2A Mn1 2.2384(15) 7_556
C2A H2AA 0.9900 .
C2A H2AB 0.9900 .
O3A C3A 1.438(3) .
O3A Mn2 2.4179(16) 7_556
C3A H3AA 0.9900 .
C3A H3AB 0.9900 .
O4A C4A 1.423(3) .
C4A C1A 1.534(3) 7_556
C4A H4AA 0.9900 .
C4A H4AB 0.9900 .
C5A C6A 1.531(4) .
C5A H5AA 0.9900 .
C5A H5AB 0.9900 .
C6A H6AA 0.9800 .
C6A H6AB 0.9800 .
C6A H6AC 0.9800 .
N1B C21B 1.471(3) .
N1B C31B 1.472(3) .
N1B C41B 1.474(3) .
C21B C22B 1.514(4) .
C21B H21A 0.9900 .
C21B H21B 0.9900 .
C22B O23B 1.410(3) .
C22B H22A 0.9900 .
C22B H22B 0.9900 .
C31B C32B 1.516(4) .
C31B H31A 0.9900 .
C31B H31B 0.9900 .
C32B O33B 1.429(3) .
C32B H32A 0.9900 .
C32B H32B 0.9900 .
C41B C42B 1.514(4) .
C41B H41A 0.9900 .
C41B H41B 0.9900 .
C42B O43B 1.426(3) .
C42B H42A 0.9900 .
C42B H42B 0.9900 .
O1C C1C 1.267(3) .
O1C Mn3 2.4275(17) 7_556
C1C O2C 1.259(3) .
C1C C2C 1.509(4) .
C2C H2CA 0.9800 .
C2C H2CB 0.9800 .
C2C H2CC 0.9800 .
O1D C1D 1.258(3) .
C1D O2D 1.263(3) .
C1D C2D 1.505(3) .
C2D H2DA 0.9800 .
C2D H2DB 0.9800 .
C2D H2DC 0.9800 .
O1E C1E 1.252(3) 7_556
C1E O1E 1.252(3) 7_556
C1E O2E 1.268(3) .
C1E C2E 1.509(4) .
C2E H2EA 0.9800 .
C2E H2EB 0.9800 .
C2E H2EC 0.9800 .
N1S C2S 1.120(5) .
C2S C3S 1.436(5) .
C3S H3S1 0.9800 .
C3S H3S2 0.9800 .
C3S H3S3 0.9800 .
